data_7125339
loop_
_publ_author_name
'Mai, Shaoyu'
'Luo, Yixin'
'Huang, Xianyun'
'Shu, Zhenghao'
'Li, Bingnan'
'Lan, Yu'
'Song, Qiuling'

_publ_section_title
;
 Diversity-oriented synthesis of imidazo[2,1-a]isoquinolines.
;
_journal_issue 73
_journal_name_full 'Chemical communications (Cambridge, England)'
_journal_page_first 10240
_journal_page_last 10243
_journal_paper_doi 10.1039/c8cc05390a
_journal_volume 54
_journal_year 2018
_chemical_formula_moiety 'C16 H12 N2, H2 O'
_chemical_formula_sum 'C16 H14 N2 O'
_chemical_formula_weight 250.30
_space_group_crystal_system orthorhombic
_space_group_IT_number 19
_space_group_name_Hall 'P 2ac 2ab'
_space_group_name_H-M_alt 'P 21 21 21'
_symmetry_Int_Tables_number 19
_symmetry_space_group_name_Hall 'P 2ac 2ab'
_symmetry_space_group_name_H-M 'P 21 21 21'
_audit_block_doi 10.5517/ccdc.csd.cc1z0xd9
_audit_update_record
;
2018-01-19 deposited with the CCDC.
2018-07-18 downloaded from the CCDC.
;
_cell_angle_alpha 90
_cell_angle_beta 90
_cell_angle_gamma 90
_cell_formula_units_Z 4
_cell_length_a 5.7290(15)
_cell_length_b 14.295(5)
_cell_length_c 15.456(4)
_cell_measurement_reflns_used 424
_cell_measurement_temperature 294.29(18)
_cell_measurement_theta_max 19.7470
_cell_measurement_theta_min 4.0260
_cell_volume 1265.8(6)
_diffrn_ambient_temperature 294.29(18)
_diffrn_measured_fraction_theta_full 0.9152
_diffrn_measured_fraction_theta_max 0.9152
_diffrn_measurement_device_type agilent
_diffrn_radiation_type 'Mo K\a'
_diffrn_radiation_wavelength 0.71073
_diffrn_reflns_av_R_equivalents 0.0597
_diffrn_reflns_av_unetI/netI 0.1365
_diffrn_reflns_limit_h_max 6
_diffrn_reflns_limit_h_min -7
_diffrn_reflns_limit_k_max 17
_diffrn_reflns_limit_k_min -19
_diffrn_reflns_limit_l_max 21
_diffrn_reflns_limit_l_min -12
_diffrn_reflns_number 4004
_diffrn_reflns_theta_full 24.9988
_diffrn_reflns_theta_max 25.00
_diffrn_reflns_theta_min 2.85
_exptl_absorpt_coefficient_mu 0.084
_exptl_crystal_density_diffrn 1.3133
_exptl_crystal_description block
_exptl_crystal_F_000 528.2210
_refine_diff_density_max 0.3860
_refine_diff_density_min -0.3832
_refine_diff_density_rms 0.0961
_refine_ls_abs_structure_details 'Flack, H. D. (1983). Acta Cryst. A39, 876-881.'
_refine_ls_abs_structure_Flack 8.2(9)
_refine_ls_d_res_high 0.8409
_refine_ls_d_res_low 7.1477
_refine_ls_goodness_of_fit_ref 1.0593
_refine_ls_matrix_type full
_refine_ls_number_constraints 25
_refine_ls_number_parameters 176
_refine_ls_number_reflns 2039
_refine_ls_number_restraints 0
_refine_ls_restrained_S_all 1.0593
_refine_ls_R_factor_all 0.1325
_refine_ls_R_factor_gt 0.0744
_refine_ls_shift/su_max 0.0000
_refine_ls_shift/su_mean 0.0000
_refine_ls_structure_factor_coef Fsqd
_refine_ls_weighting_details 'w=1/[\s^2^(Fo^2^)+(0.0171P)^2^] where P=(Fo^2^+2Fc^2^)/3'
_refine_ls_weighting_scheme calc
_refine_ls_wR_factor_gt 0.0878
_refine_ls_wR_factor_ref 0.1071
_reflns_Friedel_coverage 0.794
_reflns_limit_h_max 6
_reflns_limit_h_min -6
_reflns_limit_k_max 16
_reflns_limit_k_min -16
_reflns_limit_l_max 18
_reflns_limit_l_min -18
_reflns_number_gt 1289
_reflns_number_total 2039
_reflns_threshold_expression I>=2u(I)
_cod_data_source_file c8cc05390a2.cif
_cod_data_source_block exp_4320
_cod_original_cell_volume 1265.9(6)
_cod_original_sg_symbol_Hall ' P 2ac 2ab'
_cod_database_code 7125339

loop_
_space_group_symop_id
_space_group_symop_operation_xyz
1 x,y,z
2 x+1/2,-y+1/2,-z
3 -x,y+1/2,-z+1/2
4 -x+1/2,-y,z+1/2

loop_
_atom_site_label
_atom_site_type_symbol
_atom_site_fract_x
_atom_site_fract_y
_atom_site_fract_z
_atom_site_U_iso_or_equiv
_atom_site_adp_type
_atom_site_occupancy
C4 C -0.7509(7) -0.4762(3) -0.6746(3) 0.0373(10) Uani 1.000000
C5 C -0.9522(7) -0.5139(3) -0.6313(3) 0.0374(10) Uani 1.000000
C7 C -0.8181(8) -0.5893(3) -0.7901(3) 0.0504(13) Uani 1.000000
H7 H -0.7750(8) -0.6132(3) -0.8437(3) 0.0605(16) Uiso 1.000000
C8 C -0.6184(8) -0.4032(3) -0.6383(3) 0.0469(12) Uani 1.000000
H8 H -0.6583(8) -0.3789(3) -0.5845(3) 0.0563(15) Uiso 1.000000
C9 C -0.6878(7) -0.5123(3) -0.7556(3) 0.0428(11) Uani 1.000000
C13 C -0.3694(8) -0.4030(4) -0.7634(3) 0.0621(15) Uani 1.000000
H13 H -0.2416(8) -0.3788(4) -0.7930(3) 0.0746(18) Uiso 1.000000
C18 C -0.4290(8) -0.3676(3) -0.6828(3) 0.0582(14) Uani 1.000000
H18 H -0.3409(8) -0.3196(3) -0.6586(3) 0.0699(16) Uiso 1.000000
C0aa C -0.4979(8) -0.4733(3) -0.7993(3) 0.0582(14) Uani 1.000000
H0aa H -0.4584(8) -0.4956(3) -0.8538(3) 0.0699(16) Uiso 1.000000
O1aa O -0.0303(6) -0.2974(3) -0.4921(3) 0.0992(13) Uani 1.000000
H1aa H -0.023(8) -0.3556(9) -0.503(4) 0.149(2) Uiso 1.000000
H1ab H -0.171(3) -0.279(3) -0.495(5) 0.149(2) Uiso 1.000000
N1aa N -1.0641(5) -0.5915(2) -0.6691(2) 0.0372(9) Uani 1.000000
C2aa C -0.9997(8) -0.6287(3) -0.7486(3) 0.0433(11) Uani 1.000000
C3aa C -1.2366(8) -0.5486(3) -0.5456(3) 0.0399(11) Uani 1.000000
C7aa C -1.4011(8) -0.5485(3) -0.4797(3) 0.0517(13) Uani 1.000000
H7aa H -1.3949(8) -0.5043(3) -0.4356(3) 0.0621(15) Uiso 1.000000
C4aa C -1.2500(8) -0.6140(3) -0.6128(3) 0.0397(11) Uani 1.000000
C6aa C -1.5743(8) -0.6157(4) -0.4812(3) 0.0619(14) Uani 1.000000
H6aa H -1.6856(8) -0.6168(4) -0.4374(3) 0.0743(17) Uiso 1.000000
C5aa C -1.4254(7) -0.6820(3) -0.6148(3) 0.0489(12) Uani 1.000000
H5aa H -1.4347(7) -0.7254(3) -0.6595(3) 0.0587(15) Uiso 1.000000
N16 N -1.0494(6) -0.4871(2) -0.5581(2) 0.0420(9) Uani 1.000000
C17 C -1.5844(8) -0.6819(3) -0.5476(3) 0.0611(14) Uani 1.000000
H17 H -1.7012(8) -0.7271(3) -0.5466(3) 0.0733(17) Uiso 1.000000
C1 C -1.1365(8) -0.7099(3) -0.7834(3) 0.0663(15) Uani 1.000000
H1a H -1.2970(13) -0.6920(7) -0.7900(19) 0.099(2) Uiso 1.000000
H1b H -1.074(3) -0.7281(14) -0.8385(10) 0.099(2) Uiso 1.000000
H1c H -1.126(4) -0.7615(8) -0.7438(10) 0.099(2) Uiso 1.000000

loop_
_atom_site_aniso_label
_atom_site_aniso_U_11
_atom_site_aniso_U_22
_atom_site_aniso_U_33
_atom_site_aniso_U_12
_atom_site_aniso_U_13
_atom_site_aniso_U_23
C4 0.031(2) 0.039(3) 0.042(3) 0.011(2) -0.007(2) 0.007(2)
C5 0.032(3) 0.038(3) 0.042(2) 0.006(2) -0.013(2) 0.006(2)
C7 0.048(3) 0.061(3) 0.042(3) 0.017(3) 0.003(3) -0.005(3)
C8 0.047(3) 0.036(3) 0.057(3) 0.007(3) -0.009(3) 0.003(3)
C9 0.034(3) 0.044(3) 0.051(3) 0.004(2) -0.006(2) 0.006(3)
C13 0.039(3) 0.073(4) 0.074(4) 0.004(3) 0.005(3) 0.018(3)
C18 0.042(3) 0.043(3) 0.091(4) -0.005(3) -0.015(3) 0.014(3)
C0aa 0.046(3) 0.068(4) 0.061(3) 0.003(3) 0.007(3) 0.003(3)
O1aa 0.116(3) 0.072(2) 0.110(3) -0.023(2) 0.024(3) -0.036(3)
N1aa 0.034(2) 0.037(2) 0.041(2) 0.0043(18) -0.001(2) 0.0024(18)
C2aa 0.041(3) 0.049(3) 0.040(2) 0.012(3) -0.004(2) -0.007(2)
C3aa 0.034(3) 0.048(3) 0.038(3) 0.009(2) -0.007(3) 0.006(2)
C7aa 0.056(3) 0.064(3) 0.035(3) 0.010(3) -0.002(3) 0.002(3)
C4aa 0.033(3) 0.048(3) 0.037(3) 0.008(2) -0.008(2) 0.003(2)
C6aa 0.043(3) 0.083(4) 0.060(4) 0.016(3) 0.007(3) 0.023(3)
C5aa 0.044(3) 0.048(3) 0.054(3) -0.002(3) -0.013(3) 0.002(3)
N16 0.043(2) 0.046(2) 0.037(2) 0.008(2) -0.008(2) -0.0024(19)
C17 0.044(3) 0.069(4) 0.070(3) -0.010(3) 0.000(3) 0.021(3)
C1 0.057(3) 0.063(3) 0.078(4) -0.005(3) -0.004(3) -0.023(3)

loop_
_atom_type_symbol
_atom_type_scat_dispersion_real
_atom_type_scat_dispersion_imag
_atom_type_scat_Cromer_Mann_a1
_atom_type_scat_Cromer_Mann_a2
_atom_type_scat_Cromer_Mann_a3
_atom_type_scat_Cromer_Mann_a4
_atom_type_scat_Cromer_Mann_b1
_atom_type_scat_Cromer_Mann_b2
_atom_type_scat_Cromer_Mann_b3
_atom_type_scat_Cromer_Mann_b4
_atom_type_scat_Cromer_Mann_c
_atom_type_scat_source
_atom_type_scat_dispersion_source
H 0.00000 0.00000 0.49300 0.32291 0.14019 0.04081 10.51090 26.12570 3.14236 57.79970 0.0030380000826 'International Tables Volume C Table 6.1.1.4 (pp. 500-502)' 'Henke, Gullikson and Davis, At. Data and Nucl. Data Tables, 1993, 54, 2'
C 0.00347 0.00161 2.31000 1.02000 1.58860 0.86500 20.84390 10.20750 0.56870 51.65120 0.215599998832 'International Tables Volume C Table 6.1.1.4 (pp. 500-502)' 'Henke, Gullikson and Davis, At. Data and Nucl. Data Tables, 1993, 54, 2'
O 0.01158 0.00611 3.04850 2.28680 1.54630 0.86700 13.27710 5.70110 0.32390 32.90890 0.250800013542 'International Tables Volume C Table 6.1.1.4 (pp. 500-502)' 'Henke, Gullikson and Davis, At. Data and Nucl. Data Tables, 1993, 54, 2'
N 0.00653 0.00323 12.21260 3.13220 2.01250 1.16630 0.00570 9.89330 28.99750 0.58260 -11.5290002823 'International Tables Volume C Table 6.1.1.4 (pp. 500-502)' 'Henke, Gullikson and Davis, At. Data and Nucl. Data Tables, 1993, 54, 2'

loop_
_geom_angle_atom_site_label_1
_geom_angle_atom_site_label_2
_geom_angle_atom_site_label_3
_geom_angle
C8 C4 C5 121.7(4)
C9 C4 C5 118.9(4)
C9 C4 C8 119.4(4)
N1aa C5 C4 117.9(4)
N16 C5 C4 129.0(4)
N16 C5 N1aa 113.1(4)
C2aa C7 C9 123.1(4)
C18 C8 C4 119.9(4)
C7 C9 C4 118.8(4)
C0aa C9 C4 119.0(4)
C0aa C9 C7 122.2(4)
C0aa C13 C18 120.1(5)
C13 C18 C8 120.4(5)
C13 C0aa C9 121.2(5)
C2aa N1aa C5 123.2(4)
C4aa N1aa C5 105.5(3)
C4aa N1aa C2aa 131.2(4)
N1aa C2aa C7 117.8(4)
C1 C2aa C7 123.8(4)
C1 C2aa N1aa 118.3(4)
C4aa C3aa C7aa 120.5(4)
N16 C3aa C7aa 128.3(4)
N16 C3aa C4aa 111.1(4)
C6aa C7aa C3aa 118.4(4)
C3aa C4aa N1aa 105.3(4)
C5aa C4aa N1aa 133.3(4)
C5aa C4aa C3aa 121.4(4)
C17 C6aa C7aa 120.9(4)
C17 C5aa C4aa 117.2(4)
C3aa N16 C5 105.0(3)
C5aa C17 C6aa 121.7(4)

loop_
_geom_bond_atom_site_label_1
_geom_bond_atom_site_label_2
_geom_bond_distance
C4 C9 1.402(5)
C4 C8 1.407(5)
C4 C5 1.439(5)
C5 N16 1.318(5)
C5 N1aa 1.408(5)
C7 C2aa 1.346(6)
C7 C9 1.433(5)
C8 C18 1.382(6)
C9 C0aa 1.397(5)
C13 C0aa 1.363(6)
C13 C18 1.387(6)
N1aa C2aa 1.389(5)
N1aa C4aa 1.413(5)
C2aa C1 1.500(6)
C3aa C7aa 1.388(5)
C3aa C4aa 1.399(5)
C3aa N16 1.400(5)
C7aa C6aa 1.380(5)
C4aa C5aa 1.398(5)
C6aa C17 1.398(6)
C5aa C17 1.381(5)
